data_4131767
loop_
_publ_author_name
'Schwamm, Ryan J.'
'Lein, Matthias'
'Coles, Martyn P.'
'Fitchett, Christopher M.'

_publ_section_title
;
 Bismuth(III) Complex of the [S<sub>4</sub>]<sup>&#x2022;-</sup> Radical
 Anion: Dimer Formation via Pancake Bonds.
;
_journal_issue 46
_journal_name_full 'Journal of the American Chemical Society'
_journal_page_first 16490
_journal_page_last 16493
_journal_paper_doi 10.1021/jacs.7b10454
_journal_volume 139
_journal_year 2017
_chemical_formula_moiety 'C24 H60 Bi2 N4 O2 S Si4'
_chemical_formula_sum 'C24 H60 Bi2 N4 O2 S Si4'
_chemical_formula_weight 999.14
_space_group_IT_number 2
_space_group_name_Hall '-P 1'
_space_group_name_H-M_alt 'P -1'
_symmetry_cell_setting triclinic
_symmetry_Int_Tables_number 2
_symmetry_space_group_name_Hall '-P 1'
_symmetry_space_group_name_H-M 'P -1'
_atom_sites_solution_hydrogens geom
_audit_conform_dict_location ftp://ftp.iucr.org/pub/cif_core.dic
_audit_conform_dict_name cif_core.dic
_audit_conform_dict_version 2.4.3
_audit_creation_date 2015-08-28T13:11:11-00:00
_audit_creation_method 'WinGX routine CIF_UPDATE'
_cell_angle_alpha 101.127(3)
_cell_angle_beta 91.135(3)
_cell_angle_gamma 101.759(3)
_cell_formula_units_Z 2
_cell_length_a 8.2256(3)
_cell_length_b 13.5394(5)
_cell_length_c 18.0192(6)
_cell_measurement_reflns_used 7945
_cell_measurement_temperature 120.01(10)
_cell_measurement_theta_max 29.178
_cell_measurement_theta_min 4.001
_cell_measurement_wavelength 0.71073
_cell_volume 1924.09(12)
_computing_cell_refinement
;
        CrysAlisPro, Agilent Technologies,
        Version 1.171.37.35h (release 09-02-2015 CrysAlis171 .NET)
        (compiled Feb  9 2015,16:26:32)
;
_computing_data_collection
;
        CrysAlisPro, Agilent Technologies,
        Version 1.171.37.35h (release 09-02-2015 CrysAlis171 .NET)
        (compiled Feb  9 2015,16:26:32)
;
_computing_data_reduction
;
        CrysAlisPro, Agilent Technologies,
        Version 1.171.37.35h (release 09-02-2015 CrysAlis171 .NET)
        (compiled Feb  9 2015,16:26:32)
;
_computing_molecular_graphics 'Ortep for Windows (Farrugia, 2012)'
_computing_publication_material 'WinGX publication routines (Farrugia, 2012)'
_computing_structure_refinement 'SHELXL-2014/6 (Sheldrick, 2014)'
_diffrn_ambient_temperature 120.01(10)
_diffrn_detector 'CCD plate'
_diffrn_detector_area_resol_mean 8.0856
_diffrn_measured_fraction_theta_full 0.9977
_diffrn_measured_fraction_theta_max 0.8373
_diffrn_measurement_device 'four-circle diffractometer'
_diffrn_measurement_device_type 'SuperNova, Dual, Cu at zero, EosS2'
_diffrn_measurement_method '\w scans'
_diffrn_orient_matrix_UB_11 0.0155208
_diffrn_orient_matrix_UB_12 0.0419443
_diffrn_orient_matrix_UB_13 0.0314363
_diffrn_orient_matrix_UB_21 0.0249993
_diffrn_orient_matrix_UB_22 -0.0320479
_diffrn_orient_matrix_UB_23 0.022909
_diffrn_orient_matrix_UB_31 0.0831965
_diffrn_orient_matrix_UB_32 0.0140686
_diffrn_orient_matrix_UB_33 -0.0101235
_diffrn_radiation_monochromator mirror
_diffrn_radiation_probe x-ray
_diffrn_radiation_type 'Mo K\a'
_diffrn_radiation_wavelength 0.71073
_diffrn_reflns_av_R_equivalents 0.0343
_diffrn_reflns_av_unetI/netI 0.0622
_diffrn_reflns_Laue_measured_fraction_full 0.997
_diffrn_reflns_Laue_measured_fraction_max 0.837
_diffrn_reflns_limit_h_max 10
_diffrn_reflns_limit_h_min -10
_diffrn_reflns_limit_k_max 18
_diffrn_reflns_limit_k_min -18
_diffrn_reflns_limit_l_max 23
_diffrn_reflns_limit_l_min -24
_diffrn_reflns_number 17494
_diffrn_reflns_point_group_measured_fraction_full 0.997
_diffrn_reflns_point_group_measured_fraction_max 0.837
_diffrn_reflns_theta_full 26.3154
_diffrn_reflns_theta_max 29.3933
_diffrn_reflns_theta_min 3.4346
_diffrn_source 'SuperNova (Mo) X-ray Source'
_exptl_absorpt_coefficient_mu 9.342
_exptl_absorpt_correction_T_max 0.494
_exptl_absorpt_correction_T_min 0.112
_exptl_absorpt_correction_type gaussian
_exptl_absorpt_process_details
;
        CrysAlisPro, Agilent Technologies,
        Version 1.171.37.35h (release 09-02-2015 CrysAlis171 .NET)
        (compiled Feb  9 2015,16:26:32)
Numerical absorption correction based on gaussian integration over
                        a multifaceted crystal model
        Empirical absorption correction using spherical harmonics,
 implemented in SCALE3 ABSPACK scaling algorithm.
;
_exptl_crystal_colour 'clear colourless'
_exptl_crystal_density_diffrn 1.725
_exptl_crystal_density_method 'not measured'
_exptl_crystal_description needle
_exptl_crystal_F_000 972
_exptl_crystal_size_max 0.3951
_exptl_crystal_size_mid 0.1709
_exptl_crystal_size_min 0.099
_refine_diff_density_max 1.797
_refine_diff_density_min -1.14
_refine_diff_density_rms 0.166
_refine_ls_extinction_method none
_refine_ls_goodness_of_fit_ref 1.007
_refine_ls_hydrogen_treatment constr
_refine_ls_matrix_type full
_refine_ls_number_constraints 0
_refine_ls_number_parameters 354
_refine_ls_number_reflns 8902
_refine_ls_number_restraints 0
_refine_ls_restrained_S_all 1.007
_refine_ls_R_factor_all 0.0454
_refine_ls_R_factor_gt 0.0334
_refine_ls_shift/su_max 0.001
_refine_ls_shift/su_mean 0
_refine_ls_structure_factor_coef Fsqd
_refine_ls_weighting_details 'w=1/[\s^2^(Fo^2^)+(0.0177P)^2^] where P=(Fo^2^+2Fc^2^)/3'
_refine_ls_weighting_scheme calc
_refine_ls_wR_factor_gt 0.0595
_refine_ls_wR_factor_ref 0.0647
_reflns_number_gt 7388
_reflns_number_total 8902
_reflns_threshold_expression 'I > 2\s(I)'
_cod_data_source_file ja7b10454_si_002.cif
_cod_data_source_block Compound-2b
_cod_database_code 4131767

loop_
_symmetry_equiv_pos_as_xyz
'x, y, z'
'-x, -y, -z'

loop_
_atom_site_label
_atom_site_type_symbol
_atom_site_fract_x
_atom_site_fract_y
_atom_site_fract_z
_atom_site_U_iso_or_equiv
_atom_site_adp_type
_atom_site_occupancy
_atom_site_calc_flag
Bi1 Bi 0.38165(2) 0.34515(2) 0.20406(2) 0.01665(5) Uani 1 d
Bi2 Bi 0.17573(2) 0.17817(2) 0.33655(2) 0.01703(5) Uani 1 d
S S 0.08858(15) 0.25413(10) 0.22845(7) 0.0217(3) Uani 1 d
Si1 Si 0.21192(16) 0.28626(10) 0.02975(7) 0.0173(3) Uani 1 d
Si2 Si 0.16366(17) 0.48768(10) 0.13248(8) 0.0194(3) Uani 1 d
Si3 Si -0.17777(17) 0.23437(11) 0.39521(7) 0.0204(3) Uani 1 d
Si4 Si -0.19295(17) 0.02212(11) 0.29521(8) 0.0218(3) Uani 1 d
O1 O 0.1237(4) 0.3707(2) 0.08235(17) 0.0167(7) Uani 1 d
O2 O -0.2132(4) 0.1417(2) 0.31985(17) 0.0175(7) Uani 1 d
N1 N 0.3827(5) 0.2820(3) 0.0854(2) 0.0164(9) Uani 1 d
N2 N 0.3316(5) 0.4921(3) 0.1926(2) 0.0199(9) Uani 1 d
N3 N 0.0251(5) 0.2421(3) 0.4231(2) 0.0195(9) Uani 1 d
N4 N 0.0165(5) 0.0279(3) 0.3063(2) 0.0215(9) Uani 1 d
C1 C 0.4942(6) 0.2070(4) 0.0694(3) 0.0190(11) Uani 1 d
C2 C 0.6688(6) 0.2558(5) 0.1026(3) 0.0358(15) Uani 1 d
H2A H 0.7095 0.3189 0.0836 0.054 Uiso 1 calc
H2B H 0.742 0.2075 0.0879 0.054 Uiso 1 calc
H2C H 0.6683 0.2727 0.158 0.054 Uiso 1 calc
C3 C 0.4268(7) 0.1107(4) 0.1012(3) 0.0373(15) Uani 1 d
H3A H 0.4257 0.1297 0.1565 0.056 Uiso 1 calc
H3B H 0.4981 0.061 0.0878 0.056 Uiso 1 calc
H3C H 0.3134 0.0798 0.0796 0.056 Uiso 1 calc
C4 C 0.5034(6) 0.1737(4) -0.0163(3) 0.0275(12) Uani 1 d
H4A H 0.3933 0.1367 -0.039 0.041 Uiso 1 calc
H4B H 0.5829 0.1285 -0.0265 0.041 Uiso 1 calc
H4C H 0.54 0.2347 -0.0384 0.041 Uiso 1 calc
C5 C 0.0537(6) 0.1640(4) 0.0057(3) 0.0283(13) Uani 1 d
H5A H 0.0215 0.1398 0.0522 0.043 Uiso 1 calc
H5B H 0.1005 0.1119 -0.0276 0.043 Uiso 1 calc
H5C H -0.0444 0.1756 -0.0203 0.043 Uiso 1 calc
C6 C 0.2666(7) 0.3333(4) -0.0586(3) 0.0301(13) Uani 1 d
H6A H 0.1673 0.3468 -0.0824 0.045 Uiso 1 calc
H6B H 0.3091 0.2809 -0.0937 0.045 Uiso 1 calc
H6C H 0.3522 0.3969 -0.0465 0.045 Uiso 1 calc
C7 C -0.0273(6) 0.5057(4) 0.1825(3) 0.0262(12) Uani 1 d
H7A H -0.121 0.4943 0.1452 0.039 Uiso 1 calc
H7B H -0.0094 0.576 0.2125 0.039 Uiso 1 calc
H7C H -0.052 0.4564 0.2161 0.039 Uiso 1 calc
C8 C 0.2073(6) 0.5791(4) 0.0668(3) 0.0305(13) Uani 1 d
H8A H 0.3143 0.575 0.0447 0.046 Uiso 1 calc
H8B H 0.2119 0.6493 0.0948 0.046 Uiso 1 calc
H8C H 0.1188 0.561 0.0263 0.046 Uiso 1 calc
C9 C 0.4138(6) 0.5784(4) 0.2540(3) 0.0232(12) Uani 1 d
C10 C 0.6014(6) 0.5872(4) 0.2572(3) 0.0261(12) Uani 1 d
H10A H 0.6277 0.5273 0.2741 0.039 Uiso 1 calc
H10B H 0.6552 0.6502 0.2929 0.039 Uiso 1 calc
H10C H 0.6421 0.5896 0.2067 0.039 Uiso 1 calc
C11 C 0.3454(7) 0.5635(5) 0.3306(3) 0.0451(18) Uani 1 d
H11A H 0.224 0.5538 0.327 0.068 Uiso 1 calc
H11B H 0.3925 0.6244 0.3697 0.068 Uiso 1 calc
H11C H 0.3761 0.5027 0.3442 0.068 Uiso 1 calc
C12 C 0.3825(7) 0.6805(4) 0.2373(3) 0.0396(15) Uani 1 d
H12A H 0.4323 0.6924 0.19 0.059 Uiso 1 calc
H12B H 0.4328 0.7372 0.279 0.059 Uiso 1 calc
H12C H 0.2625 0.6768 0.2323 0.059 Uiso 1 calc
C13 C 0.1245(6) 0.3043(4) 0.4925(3) 0.0243(12) Uani 1 d
C14 C 0.2168(7) 0.2371(5) 0.5278(3) 0.0354(14) Uani 1 d
H14A H 0.1369 0.1785 0.5393 0.053 Uiso 1 calc
H14B H 0.2783 0.2775 0.5746 0.053 Uiso 1 calc
H14C H 0.2948 0.2118 0.4922 0.053 Uiso 1 calc
C15 C 0.2478(7) 0.3952(4) 0.4737(3) 0.0437(17) Uani 1 d
H15A H 0.3275 0.3696 0.4392 0.065 Uiso 1 calc
H15B H 0.3076 0.4373 0.5204 0.065 Uiso 1 calc
H15C H 0.1876 0.4371 0.4493 0.065 Uiso 1 calc
C16 C 0.0107(6) 0.3459(4) 0.5515(3) 0.0292(13) Uani 1 d
H16A H -0.0517 0.3894 0.5302 0.044 Uiso 1 calc
H16B H 0.0782 0.3868 0.5967 0.044 Uiso 1 calc
H16C H -0.0672 0.2883 0.5654 0.044 Uiso 1 calc
C17 C -0.2210(7) 0.3513(4) 0.3656(3) 0.0336(14) Uani 1 d
H17A H -0.1472 0.3689 0.3259 0.05 Uiso 1 calc
H17B H -0.2016 0.4088 0.4093 0.05 Uiso 1 calc
H17C H -0.3371 0.3376 0.3459 0.05 Uiso 1 calc
C18 C -0.3327(6) 0.1974(5) 0.4648(3) 0.0367(15) Uani 1 d
H18A H -0.4429 0.1704 0.4386 0.055 Uiso 1 calc
H18B H -0.3363 0.258 0.504 0.055 Uiso 1 calc
H18C H -0.3 0.1443 0.4884 0.055 Uiso 1 calc
C19 C -0.2787(8) -0.0229(5) 0.1964(3) 0.054(2) Uani 1 d
H19A H -0.3959 -0.0183 0.1936 0.081 Uiso 1 calc
H19B H -0.2696 -0.0946 0.1787 0.081 Uiso 1 calc
H19C H -0.2161 0.0203 0.1643 0.081 Uiso 1 calc
C20 C -0.3191(7) -0.0531(5) 0.3584(4) 0.0514(19) Uani 1 d
H20A H -0.2662 -0.0333 0.4098 0.077 Uiso 1 calc
H20B H -0.3261 -0.1268 0.3393 0.077 Uiso 1 calc
H20C H -0.4312 -0.0389 0.3592 0.077 Uiso 1 calc
C21 C 0.1043(6) -0.0588(4) 0.2956(3) 0.0252(12) Uani 1 d
C22 C 0.2316(8) -0.0459(5) 0.2349(4) 0.058(2) Uani 1 d
H22A H 0.1737 -0.0461 0.1868 0.087 Uiso 1 calc
H22B H 0.2903 -0.1029 0.2283 0.087 Uiso 1 calc
H22C H 0.312 0.0196 0.251 0.087 Uiso 1 calc
C23 C 0.1942(8) -0.0616(5) 0.3698(4) 0.0471(17) Uani 1 d
H23A H 0.2795 0.0017 0.3855 0.071 Uiso 1 calc
H23B H 0.247 -0.1212 0.3625 0.071 Uiso 1 calc
H23C H 0.114 -0.0671 0.4091 0.071 Uiso 1 calc
C24 C -0.0162(7) -0.1624(4) 0.2703(4) 0.0460(17) Uani 1 d
H24A H -0.1002 -0.171 0.3077 0.069 Uiso 1 calc
H24B H 0.0452 -0.2179 0.266 0.069 Uiso 1 calc
H24C H -0.071 -0.1648 0.221 0.069 Uiso 1 calc

loop_
_atom_site_aniso_label
_atom_site_aniso_U_11
_atom_site_aniso_U_22
_atom_site_aniso_U_33
_atom_site_aniso_U_23
_atom_site_aniso_U_13
_atom_site_aniso_U_12
Bi1 0.01763(11) 0.01785(10) 0.01449(9) 0.00046(7) -0.00121(7) 0.00669(8)
Bi2 0.01603(11) 0.01874(10) 0.01662(10) 0.00195(7) 0.00118(7) 0.00590(8)
S 0.0225(7) 0.0248(7) 0.0188(6) 0.0065(5) 0.0023(5) 0.0053(6)
Si1 0.0186(7) 0.0186(7) 0.0142(6) 0.0006(5) 0.0013(5) 0.0054(6)
Si2 0.0167(7) 0.0164(7) 0.0255(7) 0.0035(6) 0.0014(6) 0.0053(6)
Si3 0.0208(8) 0.0233(8) 0.0182(7) 0.0000(6) 0.0007(6) 0.0114(6)
Si4 0.0201(8) 0.0190(7) 0.0253(7) 0.0003(6) -0.0051(6) 0.0062(6)
O1 0.0145(18) 0.0157(17) 0.0199(17) 0.0017(14) 0.0003(13) 0.0049(14)
O2 0.0177(18) 0.0208(18) 0.0160(16) 0.0054(14) 0.0017(13) 0.0067(14)
N1 0.017(2) 0.016(2) 0.0146(19) -0.0027(16) 0.0007(16) 0.0051(17)
N2 0.018(2) 0.014(2) 0.024(2) -0.0077(17) -0.0009(17) 0.0050(17)
N3 0.022(2) 0.029(2) 0.0093(19) 0.0006(17) 0.0018(16) 0.0112(19)
N4 0.017(2) 0.016(2) 0.030(2) -0.0018(18) 0.0011(18) 0.0066(18)
C1 0.020(3) 0.017(2) 0.022(3) 0.003(2) 0.003(2) 0.009(2)
C2 0.020(3) 0.052(4) 0.033(3) -0.008(3) 0.000(2) 0.018(3)
C3 0.057(4) 0.025(3) 0.038(3) 0.012(3) 0.008(3) 0.021(3)
C4 0.029(3) 0.026(3) 0.029(3) 0.001(2) 0.004(2) 0.012(2)
C5 0.026(3) 0.029(3) 0.026(3) -0.006(2) 0.001(2) 0.008(2)
C6 0.031(3) 0.041(3) 0.023(3) 0.009(3) 0.004(2) 0.016(3)
C7 0.016(3) 0.024(3) 0.037(3) 0.001(2) 0.004(2) 0.006(2)
C8 0.025(3) 0.025(3) 0.045(3) 0.014(3) -0.002(3) 0.005(2)
C9 0.016(3) 0.023(3) 0.027(3) -0.006(2) 0.003(2) 0.006(2)
C10 0.025(3) 0.021(3) 0.026(3) -0.002(2) -0.003(2) 0.000(2)
C11 0.043(4) 0.047(4) 0.030(3) -0.018(3) 0.015(3) -0.002(3)
C12 0.036(4) 0.019(3) 0.058(4) -0.012(3) -0.007(3) 0.010(3)
C13 0.021(3) 0.030(3) 0.019(3) 0.001(2) -0.001(2) 0.002(2)
C14 0.034(3) 0.052(4) 0.019(3) 0.000(3) -0.007(2) 0.015(3)
C15 0.045(4) 0.038(4) 0.033(3) -0.009(3) 0.009(3) -0.010(3)
C16 0.031(3) 0.033(3) 0.020(3) -0.004(2) 0.003(2) 0.006(3)
C17 0.039(4) 0.031(3) 0.034(3) 0.000(3) -0.003(3) 0.023(3)
C18 0.020(3) 0.054(4) 0.033(3) -0.003(3) 0.006(2) 0.009(3)
C19 0.072(5) 0.042(4) 0.044(4) -0.023(3) -0.035(3) 0.035(4)
C20 0.033(4) 0.035(4) 0.092(5) 0.019(4) 0.024(4) 0.011(3)
C21 0.026(3) 0.015(3) 0.039(3) 0.011(2) 0.007(2) 0.009(2)
C22 0.073(5) 0.038(4) 0.077(5) 0.017(4) 0.051(4) 0.033(4)
C23 0.053(4) 0.033(4) 0.063(4) 0.017(3) -0.004(3) 0.020(3)
C24 0.040(4) 0.019(3) 0.079(5) 0.001(3) 0.004(3) 0.013(3)

loop_
_atom_type_symbol
_atom_type_description
_atom_type_scat_dispersion_real
_atom_type_scat_dispersion_imag
_atom_type_scat_source
C C 0.0033 0.0016 'International Tables Vol C Tables 4.2.6.8 and 6.1.1.4'
H H 0 0 'International Tables Vol C Tables 4.2.6.8 and 6.1.1.4'
N N 0.0061 0.0033 'International Tables Vol C Tables 4.2.6.8 and 6.1.1.4'
O O 0.0106 0.006 'International Tables Vol C Tables 4.2.6.8 and 6.1.1.4'
Si Si 0.0817 0.0704 'International Tables Vol C Tables 4.2.6.8 and 6.1.1.4'
S S 0.1246 0.1234 'International Tables Vol C Tables 4.2.6.8 and 6.1.1.4'
Bi Bi -4.1077 10.2566 'International Tables Vol C Tables 4.2.6.8 and 6.1.1.4'

loop_
_exptl_crystal_face_index_h
_exptl_crystal_face_index_k
_exptl_crystal_face_index_l
_exptl_crystal_face_perp_dist
12 -4 -3 0.1803
0 -17 15 0.0434
-11 3 5 0.207
0 17 -14 0.0487
10 4 -6 0.1577
0 -12 -16 0.0836
-11 -2 9 0.1919
0 12 15 0.097
-5 -12 -10 0.1292
0 5 -25 0.0607
-5 4 -23 0.1207
0 -5 25 0.0703
-5 12 -20 0.116
-11 1 3 0.1991
0 12 -23 0.0494
0 -12 23 0.0554
0 18 3 0.0857
4 16 0 0.1086
-8 14 8 0.1936
8 10 5 0.1559
0 10 18 0.0855
10 0 9 0.17
0 -3 25 0.0613

loop_
_geom_angle_atom_site_label_1
_geom_angle_atom_site_label_2
_geom_angle_atom_site_label_3
_geom_angle
N1 Bi1 N2 97.08(15)
N1 Bi1 S 99.03(10)
N2 Bi1 S 99.37(10)
N4 Bi2 N3 96.65(15)
N4 Bi2 S 98.80(12)
N3 Bi2 S 99.27(11)
Bi2 S Bi1 96.27(4)
O1 Si1 N1 104.20(17)
O1 Si1 C5 106.94(19)
N1 Si1 C5 115.0(2)
O1 Si1 C6 107.5(2)
N1 Si1 C6 113.6(2)
C5 Si1 C6 109.0(2)
O1 Si2 N2 104.51(18)
O1 Si2 C8 108.4(2)
N2 Si2 C8 113.7(2)
O1 Si2 C7 106.8(2)
N2 Si2 C7 113.5(2)
C8 Si2 C7 109.4(2)
O2 Si3 N3 103.82(18)
O2 Si3 C17 106.8(2)
N3 Si3 C17 115.1(2)
O2 Si3 C18 107.4(2)
N3 Si3 C18 115.1(2)
C17 Si3 C18 108.0(3)
O2 Si4 N4 104.87(18)
O2 Si4 C19 106.1(2)
N4 Si4 C19 113.9(3)
O2 Si4 C20 107.5(2)
N4 Si4 C20 113.6(3)
C19 Si4 C20 110.2(3)
Si2 O1 Si1 142.1(2)
Si4 O2 Si3 138.3(2)
C1 N1 Si1 126.7(3)
C1 N1 Bi1 112.5(3)
Si1 N1 Bi1 116.22(18)
C9 N2 Si2 127.7(3)
C9 N2 Bi1 113.5(3)
Si2 N2 Bi1 115.95(19)
C13 N3 Si3 129.6(3)
C13 N3 Bi2 113.3(3)
Si3 N3 Bi2 115.84(19)
C21 N4 Si4 128.0(3)
C21 N4 Bi2 114.8(3)
Si4 N4 Bi2 117.1(2)
N1 C1 C2 110.8(4)
N1 C1 C3 110.6(4)
C2 C1 C3 110.0(5)
N1 C1 C4 109.7(4)
C2 C1 C4 107.6(4)
C3 C1 C4 108.1(4)
C1 C2 H2A 109.5
C1 C2 H2B 109.5
H2A C2 H2B 109.5
C1 C2 H2C 109.5
H2A C2 H2C 109.5
H2B C2 H2C 109.5
C1 C3 H3A 109.5
C1 C3 H3B 109.5
H3A C3 H3B 109.5
C1 C3 H3C 109.5
H3A C3 H3C 109.5
H3B C3 H3C 109.5
C1 C4 H4A 109.5
C1 C4 H4B 109.5
H4A C4 H4B 109.5
C1 C4 H4C 109.5
H4A C4 H4C 109.5
H4B C4 H4C 109.5
Si1 C5 H5A 109.5
Si1 C5 H5B 109.5
H5A C5 H5B 109.5
Si1 C5 H5C 109.5
H5A C5 H5C 109.5
H5B C5 H5C 109.5
Si1 C6 H6A 109.5
Si1 C6 H6B 109.5
H6A C6 H6B 109.5
Si1 C6 H6C 109.5
H6A C6 H6C 109.5
H6B C6 H6C 109.5
Si2 C7 H7A 109.5
Si2 C7 H7B 109.5
H7A C7 H7B 109.5
Si2 C7 H7C 109.5
H7A C7 H7C 109.5
H7B C7 H7C 109.5
Si2 C8 H8A 109.5
Si2 C8 H8B 109.5
H8A C8 H8B 109.5
Si2 C8 H8C 109.5
H8A C8 H8C 109.5
H8B C8 H8C 109.5
N2 C9 C10 110.4(4)
N2 C9 C11 110.5(4)
C10 C9 C11 110.2(5)
N2 C9 C12 109.5(4)
C10 C9 C12 106.8(4)
C11 C9 C12 109.3(4)
C9 C10 H10A 109.5
C9 C10 H10B 109.5
H10A C10 H10B 109.5
C9 C10 H10C 109.5
H10A C10 H10C 109.5
H10B C10 H10C 109.5
C9 C11 H11A 109.5
C9 C11 H11B 109.5
H11A C11 H11B 109.5
C9 C11 H11C 109.5
H11A C11 H11C 109.5
H11B C11 H11C 109.5
C9 C12 H12A 109.5
C9 C12 H12B 109.5
H12A C12 H12B 109.5
C9 C12 H12C 109.5
H12A C12 H12C 109.5
H12B C12 H12C 109.5
N3 C13 C14 109.7(4)
N3 C13 C15 110.7(4)
C14 C13 C15 109.9(5)
N3 C13 C16 110.6(4)
C14 C13 C16 107.4(4)
C15 C13 C16 108.5(4)
C13 C14 H14A 109.5
C13 C14 H14B 109.5
H14A C14 H14B 109.5
C13 C14 H14C 109.5
H14A C14 H14C 109.5
H14B C14 H14C 109.5
C13 C15 H15A 109.5
C13 C15 H15B 109.5
H15A C15 H15B 109.5
C13 C15 H15C 109.5
H15A C15 H15C 109.5
H15B C15 H15C 109.5
C13 C16 H16A 109.5
C13 C16 H16B 109.5
H16A C16 H16B 109.5
C13 C16 H16C 109.5
H16A C16 H16C 109.5
H16B C16 H16C 109.5
Si3 C17 H17A 109.5
Si3 C17 H17B 109.5
H17A C17 H17B 109.5
Si3 C17 H17C 109.5
H17A C17 H17C 109.5
H17B C17 H17C 109.5
Si3 C18 H18A 109.5
Si3 C18 H18B 109.5
H18A C18 H18B 109.5
Si3 C18 H18C 109.5
H18A C18 H18C 109.5
H18B C18 H18C 109.5
Si4 C19 H19A 109.5
Si4 C19 H19B 109.5
H19A C19 H19B 109.5
Si4 C19 H19C 109.5
H19A C19 H19C 109.5
H19B C19 H19C 109.5
Si4 C20 H20A 109.5
Si4 C20 H20B 109.5
H20A C20 H20B 109.5
Si4 C20 H20C 109.5
H20A C20 H20C 109.5
H20B C20 H20C 109.5
N4 C21 C24 111.7(4)
N4 C21 C23 110.4(4)
C24 C21 C23 107.4(5)
N4 C21 C22 109.6(4)
C24 C21 C22 108.4(5)
C23 C21 C22 109.3(5)
C21 C22 H22A 109.5
C21 C22 H22B 109.5
H22A C22 H22B 109.5
C21 C22 H22C 109.5
H22A C22 H22C 109.5
H22B C22 H22C 109.5
C21 C23 H23A 109.5
C21 C23 H23B 109.5
H23A C23 H23B 109.5
C21 C23 H23C 109.5
H23A C23 H23C 109.5
H23B C23 H23C 109.5
C21 C24 H24A 109.5
C21 C24 H24B 109.5
H24A C24 H24B 109.5
C21 C24 H24C 109.5
H24A C24 H24C 109.5
H24B C24 H24C 109.5

loop_
_geom_bond_atom_site_label_1
_geom_bond_atom_site_label_2
_geom_bond_distance
Bi1 N1 2.145(3)
Bi1 N2 2.158(4)
Bi1 S 2.5619(12)
Bi2 N4 2.147(4)
Bi2 N3 2.169(3)
Bi2 S 2.5267(13)
Si1 O1 1.637(3)
Si1 N1 1.727(4)
Si1 C5 1.856(5)
Si1 C6 1.857(5)
Si2 O1 1.630(3)
Si2 N2 1.723(4)
Si2 C8 1.861(5)
Si2 C7 1.862(5)
Si3 O2 1.637(3)
Si3 N3 1.710(4)
Si3 C17 1.861(6)
Si3 C18 1.869(5)
Si4 O2 1.637(3)
Si4 N4 1.714(4)
Si4 C19 1.843(6)
Si4 C20 1.864(6)
N1 C1 1.494(6)
N2 C9 1.482(6)
N3 C13 1.488(6)
N4 C21 1.483(6)
C1 C2 1.512(7)
C1 C3 1.531(7)
C1 C4 1.532(6)
C2 H2A 0.98
C2 H2B 0.98
C2 H2C 0.98
C3 H3A 0.98
C3 H3B 0.98
C3 H3C 0.98
C4 H4A 0.98
C4 H4B 0.98
C4 H4C 0.98
C5 H5A 0.98
C5 H5B 0.98
C5 H5C 0.98
C6 H6A 0.98
C6 H6B 0.98
C6 H6C 0.98
C7 H7A 0.98
C7 H7B 0.98
C7 H7C 0.98
C8 H8A 0.98
C8 H8B 0.98
C8 H8C 0.98
C9 C10 1.523(7)
C9 C11 1.535(7)
C9 C12 1.540(7)
C10 H10A 0.98
C10 H10B 0.98
C10 H10C 0.98
C11 H11A 0.98
C11 H11B 0.98
C11 H11C 0.98
C12 H12A 0.98
C12 H12B 0.98
C12 H12C 0.98
C13 C14 1.514(7)
C13 C15 1.525(7)
C13 C16 1.533(6)
C14 H14A 0.98
C14 H14B 0.98
C14 H14C 0.98
C15 H15A 0.98
C15 H15B 0.98
C15 H15C 0.98
C16 H16A 0.98
C16 H16B 0.98
C16 H16C 0.98
C17 H17A 0.98
C17 H17B 0.98
C17 H17C 0.98
C18 H18A 0.98
C18 H18B 0.98
C18 H18C 0.98
C19 H19A 0.98
C19 H19B 0.98
C19 H19C 0.98
C20 H20A 0.98
C20 H20B 0.98
C20 H20C 0.98
C21 C24 1.525(7)
C21 C23 1.526(8)
C21 C22 1.539(7)
C22 H22A 0.98
C22 H22B 0.98
C22 H22C 0.98
C23 H23A 0.98
C23 H23B 0.98
C23 H23C 0.98
C24 H24A 0.98
C24 H24B 0.98
C24 H24C 0.98
